data_4315545
loop_
_publ_author_name
'Jamie S. Ritch'
'Stuart D. Robertson'
'Maarit Risto'
'Tristram Chivers'

_publ_section_title
;
 Synthesis, Multinuclear NMR Spectra, and X-ray Structures of
 tBu2PNP(I)tBu2 and EPR2NP(I)R2 (E = Se, Te; R =iPr,tBu)
;
_journal_name_full 'Inorganic Chemistry'
_journal_page_first 4681
_journal_page_last 4686
_journal_paper_doi 10.1021/ic1005055
_journal_volume 49
_journal_year 2010
_chemical_formula_sum 'C16 H36 I N P2'
_chemical_formula_weight 431.30
_chemical_name_systematic
; 
 ? 
;
_space_group_IT_number 14
_symmetry_cell_setting monoclinic
_symmetry_space_group_name_Hall '-P 2yn'
_symmetry_space_group_name_H-M 'P 1 21/n 1'
_atom_sites_solution_hydrogens geom
_atom_sites_solution_primary direct
_atom_sites_solution_secondary difmap
_audit_creation_method SHELXL-97
_cell_angle_alpha 90.00
_cell_angle_beta 91.7590(10)
_cell_angle_gamma 90.00
_cell_formula_units_Z 4
_cell_length_a 13.8624(3)
_cell_length_b 9.3548(2)
_cell_length_c 15.9801(4)
_cell_measurement_reflns_used 8044
_cell_measurement_temperature 173(2)
_cell_measurement_theta_max 67.57
_cell_measurement_theta_min 4.16
_cell_volume 2071.32(8)
_computing_cell_refinement 'Bruker SMART'
_computing_data_collection 'Bruker SMART'
_computing_data_reduction 'Bruker SAINT'
_computing_molecular_graphics 'Bruker SHELXTL'
_computing_publication_material 'Bruker SHELXTL'
_computing_structure_refinement 'SHELXL-97 (Sheldrick, 1997)'
_computing_structure_solution 'SHELXS-97 (Sheldrick, 1990)'
_diffrn_ambient_temperature 173(2)
_diffrn_measured_fraction_theta_full 0.969
_diffrn_measured_fraction_theta_max 0.969
_diffrn_measurement_device_type 'Bruker ApexII CCD area detector'
_diffrn_measurement_method 'phi and omega scans'
_diffrn_radiation_monochromator graphite
_diffrn_radiation_source 'fine-focus sealed tube'
_diffrn_radiation_type CuK\a
_diffrn_radiation_wavelength 1.54178
_diffrn_reflns_av_R_equivalents 0.0465
_diffrn_reflns_av_sigmaI/netI 0.0450
_diffrn_reflns_limit_h_max 16
_diffrn_reflns_limit_h_min -14
_diffrn_reflns_limit_k_max 11
_diffrn_reflns_limit_k_min -11
_diffrn_reflns_limit_l_max 19
_diffrn_reflns_limit_l_min -18
_diffrn_reflns_number 12722
_diffrn_reflns_theta_full 66.52
_diffrn_reflns_theta_max 66.52
_diffrn_reflns_theta_min 5.54
_exptl_absorpt_coefficient_mu 13.536
_exptl_absorpt_correction_T_max 0.4106
_exptl_absorpt_correction_T_min 0.0743
_exptl_absorpt_correction_type multi-scan
_exptl_absorpt_process_details 'Blessing, R. H. (1995) Acta Cryst. A51, 33-38'
_exptl_crystal_colour yellow
_exptl_crystal_density_diffrn 1.383
_exptl_crystal_density_method 'not measured'
_exptl_crystal_description rod
_exptl_crystal_F_000 888
_exptl_crystal_size_max 0.40
_exptl_crystal_size_mid 0.20
_exptl_crystal_size_min 0.08
_refine_diff_density_max 1.839
_refine_diff_density_min -0.784
_refine_diff_density_rms 0.132
_refine_ls_extinction_method none
_refine_ls_goodness_of_fit_ref 1.092
_refine_ls_hydrogen_treatment constr
_refine_ls_matrix_type full
_refine_ls_number_parameters 193
_refine_ls_number_reflns 3533
_refine_ls_number_restraints 0
_refine_ls_restrained_S_all 1.092
_refine_ls_R_factor_all 0.0466
_refine_ls_R_factor_gt 0.0449
_refine_ls_shift/su_max 0.001
_refine_ls_shift/su_mean 0.000
_refine_ls_structure_factor_coef Fsqd
_refine_ls_weighting_details 'calc w=1/[\s^2^(Fo^2^)+(0.0697P)^2^+5.8748P] where P=(Fo^2^+2Fc^2^)/3'
_refine_ls_weighting_scheme calc
_refine_ls_wR_factor_gt 0.1295
_refine_ls_wR_factor_ref 0.1308
_reflns_number_gt 3339
_reflns_number_total 3533
_reflns_threshold_expression >2sigma(I)
_cod_data_source_file ic1005055_si_001_5.cif
_cod_data_source_block compound6'-I
_cod_depositor_comments
;
The following automatic conversions were performed:

'_symmetry_cell_setting' value 'Monoclinic' changed to 'monoclinic'
according to the built-in table from CIF Core dictionary named
'cif_core.dic' version 2.4.1 from 2010-06-29.

Automatic conversion script
Id: cif_fix_values 1646 2011-03-28 12:23:43Z adriana 
;
_cod_database_code 4315545

loop_
_symmetry_equiv_pos_as_xyz
'x, y, z'
'-x+1/2, y+1/2, -z+1/2'
'-x, -y, -z'
'x-1/2, -y-1/2, z-1/2'

loop_
_atom_site_label
_atom_site_type_symbol
_atom_site_fract_x
_atom_site_fract_y
_atom_site_fract_z
_atom_site_U_iso_or_equiv
_atom_site_adp_type
_atom_site_occupancy
_atom_site_symmetry_multiplicity
_atom_site_calc_flag
_atom_site_refinement_flags
_atom_site_disorder_assembly
_atom_site_disorder_group
I1 I 0.89916(2) 0.80754(4) 0.86254(2) 0.03625(16) Uani 1 1 d . . .
P1 P 0.74475(8) 0.85003(12) 0.94013(7) 0.0206(3) Uani 1 1 d . . .
C1 C 0.7577(4) 1.0422(5) 0.9724(3) 0.0290(10) Uani 1 1 d . . .
C2 C 0.6736(5) 1.0766(6) 1.0289(4) 0.0436(14) Uani 1 1 d . . .
H2A H 0.6784 1.1762 1.0475 0.065 Uiso 1 1 calc R . .
H2B H 0.6761 1.0131 1.0777 0.065 Uiso 1 1 calc R . .
H2C H 0.6125 1.0625 0.9975 0.065 Uiso 1 1 calc R . .
C3 C 0.8516(4) 1.0566(6) 1.0244(3) 0.0379(12) Uani 1 1 d . . .
H3A H 0.8587 1.1554 1.0440 0.057 Uiso 1 1 calc R . .
H3B H 0.9063 1.0316 0.9898 0.057 Uiso 1 1 calc R . .
H3C H 0.8500 0.9921 1.0726 0.057 Uiso 1 1 calc R . .
C4 C 0.7595(5) 1.1468(6) 0.8985(4) 0.0456(14) Uani 1 1 d . . .
H4A H 0.7754 1.2428 0.9191 0.068 Uiso 1 1 calc R . .
H4B H 0.6959 1.1483 0.8699 0.068 Uiso 1 1 calc R . .
H4C H 0.8082 1.1159 0.8592 0.068 Uiso 1 1 calc R . .
C5 C 0.6533(4) 0.8140(5) 0.8539(3) 0.0289(11) Uani 1 1 d . . .
C6 C 0.5545(4) 0.8581(7) 0.8847(4) 0.0411(13) Uani 1 1 d . . .
H6A H 0.5040 0.8238 0.8453 0.062 Uiso 1 1 calc R . .
H6B H 0.5512 0.9626 0.8885 0.062 Uiso 1 1 calc R . .
H6C H 0.5447 0.8164 0.9400 0.062 Uiso 1 1 calc R . .
C7 C 0.6712(4) 0.8874(7) 0.7717(3) 0.0384(13) Uani 1 1 d . . .
H7A H 0.6243 0.8534 0.7291 0.058 Uiso 1 1 calc R . .
H7B H 0.7366 0.8654 0.7541 0.058 Uiso 1 1 calc R . .
H7C H 0.6643 0.9910 0.7786 0.058 Uiso 1 1 calc R . .
C8 C 0.6542(4) 0.6515(6) 0.8410(3) 0.0376(12) Uani 1 1 d . . .
H8A H 0.6073 0.6257 0.7963 0.056 Uiso 1 1 calc R . .
H8B H 0.6370 0.6038 0.8931 0.056 Uiso 1 1 calc R . .
H8C H 0.7188 0.6211 0.8252 0.056 Uiso 1 1 calc R . .
N1 N 0.7283(3) 0.7415(4) 1.0116(2) 0.0237(8) Uani 1 1 d . . .
P2 P 0.75179(9) 0.72466(13) 1.11533(7) 0.0261(3) Uani 1 1 d . . .
C9 C 0.8598(4) 0.6008(6) 1.1170(3) 0.0319(11) Uani 1 1 d . . .
C10 C 0.8726(4) 0.5289(7) 1.2023(4) 0.0498(16) Uani 1 1 d . . .
H10A H 0.9395 0.4962 1.2100 0.075 Uiso 1 1 calc R . .
H10B H 0.8289 0.4470 1.2053 0.075 Uiso 1 1 calc R . .
H10C H 0.8578 0.5975 1.2465 0.075 Uiso 1 1 calc R . .
C11 C 0.8600(5) 0.4897(6) 1.0465(4) 0.0471(14) Uani 1 1 d . . .
H11A H 0.9221 0.4394 1.0478 0.071 Uiso 1 1 calc R . .
H11B H 0.8505 0.5379 0.9924 0.071 Uiso 1 1 calc R . .
H11C H 0.8078 0.4209 1.0543 0.071 Uiso 1 1 calc R . .
C12 C 0.9469(4) 0.6996(6) 1.1058(4) 0.0431(14) Uani 1 1 d . . .
H12A H 1.0060 0.6423 1.1051 0.065 Uiso 1 1 calc R . .
H12B H 0.9512 0.7679 1.1522 0.065 Uiso 1 1 calc R . .
H12C H 0.9391 0.7516 1.0527 0.065 Uiso 1 1 calc R . .
C13 C 0.6411(4) 0.6201(6) 1.1449(3) 0.0354(12) Uani 1 1 d . . .
C14 C 0.6254(5) 0.4784(7) 1.1002(5) 0.0541(17) Uani 1 1 d . . .
H14A H 0.5616 0.4408 1.1130 0.081 Uiso 1 1 calc R . .
H14B H 0.6751 0.4103 1.1192 0.081 Uiso 1 1 calc R . .
H14C H 0.6295 0.4927 1.0397 0.081 Uiso 1 1 calc R . .
C15 C 0.6433(5) 0.5959(7) 1.2402(4) 0.0506(15) Uani 1 1 d . . .
H15A H 0.5794 0.5648 1.2576 0.076 Uiso 1 1 calc R . .
H15B H 0.6608 0.6852 1.2688 0.076 Uiso 1 1 calc R . .
H15C H 0.6911 0.5221 1.2549 0.076 Uiso 1 1 calc R . .
C16 C 0.5566(5) 0.7200(7) 1.1250(4) 0.0475(15) Uani 1 1 d . . .
H16A H 0.4970 0.6775 1.1452 0.071 Uiso 1 1 calc R . .
H16B H 0.5505 0.7346 1.0644 0.071 Uiso 1 1 calc R . .
H16C H 0.5680 0.8121 1.1528 0.071 Uiso 1 1 calc R . .

loop_
_atom_site_aniso_label
_atom_site_aniso_U_11
_atom_site_aniso_U_22
_atom_site_aniso_U_33
_atom_site_aniso_U_23
_atom_site_aniso_U_13
_atom_site_aniso_U_12
I1 0.0250(2) 0.0536(3) 0.0306(2) -0.00058(13) 0.00913(14) 0.00243(13)
P1 0.0204(6) 0.0243(6) 0.0172(5) -0.0019(4) 0.0019(4) 0.0008(4)
C1 0.035(3) 0.022(2) 0.030(3) -0.0009(19) 0.002(2) -0.0022(19)
C2 0.052(4) 0.033(3) 0.047(3) -0.011(2) 0.011(3) 0.006(2)
C3 0.048(3) 0.033(3) 0.033(3) -0.007(2) -0.003(2) -0.009(2)
C4 0.070(4) 0.030(3) 0.036(3) 0.002(2) -0.003(3) -0.003(3)
C5 0.026(3) 0.039(3) 0.022(2) -0.0004(19) -0.002(2) -0.003(2)
C6 0.026(3) 0.058(4) 0.039(3) 0.000(3) -0.004(2) 0.003(3)
C7 0.038(3) 0.053(3) 0.023(3) 0.003(2) -0.004(2) -0.006(2)
C8 0.043(3) 0.036(3) 0.034(3) -0.008(2) -0.006(2) -0.012(2)
N1 0.020(2) 0.0246(19) 0.026(2) -0.0014(16) 0.0032(15) -0.0024(16)
P2 0.0314(7) 0.0258(6) 0.0213(6) -0.0002(5) 0.0009(5) -0.0003(5)
C9 0.024(3) 0.037(3) 0.034(3) 0.007(2) -0.004(2) 0.003(2)
C10 0.042(3) 0.061(4) 0.046(3) 0.025(3) -0.006(3) 0.003(3)
C11 0.043(3) 0.038(3) 0.060(4) -0.005(3) 0.002(3) 0.011(3)
C12 0.031(3) 0.055(4) 0.043(3) 0.005(3) -0.005(3) 0.003(2)
C13 0.035(3) 0.035(3) 0.037(3) 0.005(2) 0.013(2) -0.001(2)
C14 0.050(4) 0.043(3) 0.070(4) -0.014(3) 0.024(3) -0.017(3)
C15 0.055(4) 0.056(4) 0.042(3) 0.012(3) 0.019(3) 0.009(3)
C16 0.037(4) 0.061(4) 0.045(4) 0.012(3) 0.015(3) 0.007(3)

loop_
_atom_type_symbol
_atom_type_description
_atom_type_scat_dispersion_real
_atom_type_scat_dispersion_imag
_atom_type_scat_source
C C 0.0181 0.0091 'International Tables Vol C Tables 4.2.6.8 and 6.1.1.4'
H H 0.0000 0.0000 'International Tables Vol C Tables 4.2.6.8 and 6.1.1.4'
N N 0.0311 0.0180 'International Tables Vol C Tables 4.2.6.8 and 6.1.1.4'
P P 0.2955 0.4335 'International Tables Vol C Tables 4.2.6.8 and 6.1.1.4'
I I -0.3257 6.8362 'International Tables Vol C Tables 4.2.6.8 and 6.1.1.4'

loop_
_geom_angle_atom_site_label_1
_geom_angle_atom_site_label_2
_geom_angle_atom_site_label_3
_geom_angle
_geom_angle_site_symmetry_1
_geom_angle_site_symmetry_3
_geom_angle_publ_flag
N1 P1 C5 108.2(2) . . ?
N1 P1 C1 116.1(2) . . ?
C5 P1 C1 115.5(2) . . ?
N1 P1 I1 113.77(15) . . ?
C5 P1 I1 100.04(17) . . ?
C1 P1 I1 102.07(17) . . ?
C3 C1 C2 108.3(5) . . ?
C3 C1 C4 109.2(4) . . ?
C2 C1 C4 110.5(5) . . ?
C3 C1 P1 107.9(3) . . ?
C2 C1 P1 107.1(3) . . ?
C4 C1 P1 113.7(4) . . ?
C7 C5 C6 109.3(4) . . ?
C7 C5 C8 109.4(5) . . ?
C6 C5 C8 108.8(5) . . ?
C7 C5 P1 115.6(4) . . ?
C6 C5 P1 107.9(4) . . ?
C8 C5 P1 105.6(3) . . ?
P1 N1 P2 139.2(3) . . ?
N1 P2 C13 99.2(2) . . ?
N1 P2 C9 101.6(2) . . ?
C13 P2 C9 109.1(2) . . ?
C10 C9 C11 110.8(5) . . ?
C10 C9 C12 107.4(4) . . ?
C11 C9 C12 107.6(5) . . ?
C10 C9 P2 110.7(4) . . ?
C11 C9 P2 115.1(4) . . ?
C12 C9 P2 104.7(4) . . ?
C14 C13 C16 109.9(6) . . ?
C14 C13 C15 109.5(5) . . ?
C16 C13 C15 106.7(5) . . ?
C14 C13 P2 116.1(4) . . ?
C16 C13 P2 104.8(4) . . ?
C15 C13 P2 109.3(4) . . ?

loop_
_geom_bond_atom_site_label_1
_geom_bond_atom_site_label_2
_geom_bond_distance
_geom_bond_site_symmetry_2
_geom_bond_publ_flag
I1 P1 2.5377(12) . ?
P1 N1 1.550(4) . ?
P1 C5 1.875(5) . ?
P1 C1 1.878(5) . ?
C1 C3 1.527(7) . ?
C1 C2 1.530(8) . ?
C1 C4 1.535(7) . ?
C5 C7 1.508(7) . ?
C5 C6 1.527(8) . ?
C5 C8 1.535(7) . ?
N1 P2 1.686(4) . ?
P2 C13 1.892(6) . ?
P2 C9 1.892(5) . ?
C9 C10 1.525(7) . ?
C9 C11 1.532(8) . ?
C9 C12 1.536(8) . ?
C13 C14 1.517(8) . ?
C13 C16 1.524(9) . ?
C13 C15 1.540(8) . ?

loop_
_geom_torsion_atom_site_label_1
_geom_torsion_atom_site_label_2
_geom_torsion_atom_site_label_3
_geom_torsion_atom_site_label_4
_geom_torsion
_geom_torsion_site_symmetry_1
_geom_torsion_site_symmetry_2
_geom_torsion_site_symmetry_3
_geom_torsion_site_symmetry_4
_geom_torsion_publ_flag
N1 P1 C1 C3 66.9(4) . . . . ?
C5 P1 C1 C3 -164.8(4) . . . . ?
I1 P1 C1 C3 -57.4(4) . . . . ?
N1 P1 C1 C2 -49.4(4) . . . . ?
C5 P1 C1 C2 78.9(4) . . . . ?
I1 P1 C1 C2 -173.7(3) . . . . ?
N1 P1 C1 C4 -171.8(4) . . . . ?
C5 P1 C1 C4 -43.5(5) . . . . ?
I1 P1 C1 C4 63.9(4) . . . . ?
N1 P1 C5 C7 -167.4(4) . . . . ?
C1 P1 C5 C7 60.6(5) . . . . ?
I1 P1 C5 C7 -48.1(4) . . . . ?
N1 P1 C5 C6 69.9(4) . . . . ?
C1 P1 C5 C6 -62.2(4) . . . . ?
I1 P1 C5 C6 -170.8(3) . . . . ?
N1 P1 C5 C8 -46.4(4) . . . . ?
C1 P1 C5 C8 -178.4(3) . . . . ?
I1 P1 C5 C8 72.9(4) . . . . ?
C5 P1 N1 P2 -157.9(4) . . . . ?
C1 P1 N1 P2 -26.1(5) . . . . ?
I1 P1 N1 P2 91.9(4) . . . . ?
P1 N1 P2 C13 146.9(4) . . . . ?
P1 N1 P2 C9 -101.3(4) . . . . ?
N1 P2 C9 C10 -160.2(4) . . . . ?
C13 P2 C9 C10 -56.1(5) . . . . ?
N1 P2 C9 C11 -33.6(5) . . . . ?
C13 P2 C9 C11 70.5(5) . . . . ?
N1 P2 C9 C12 84.3(4) . . . . ?
C13 P2 C9 C12 -171.6(4) . . . . ?
N1 P2 C13 C14 57.9(5) . . . . ?
C9 P2 C13 C14 -47.8(5) . . . . ?
N1 P2 C13 C16 -63.5(4) . . . . ?
C9 P2 C13 C16 -169.2(4) . . . . ?
N1 P2 C13 C15 -177.5(4) . . . . ?
C9 P2 C13 C15 76.8(4) . . . . ?

loop_
_cod_related_entry_id
_cod_related_entry_database
_cod_related_entry_code
1 ChemSpider 30660982
